data_1546982
loop_
_publ_author_name
'McKinnie, Shaun M. K.'
'Wang, Wang'
'Fischer, Conrad'
'McDonald, Tyler'
'Kalin, Kevin R.'
'Iturrioz, Xavier'
'Llorens-Cortes, Catherine'
'Oudit, Gavin Y.'
'Vederas, John C.'

_publ_section_title
;
 Synthetic Modification within the &quot;RPRL&quot; Region of Apelin
 Peptides: Impact on Cardiovascular Activity and Stability to Neprilysin
 and Plasma Degradation.
;
_journal_issue 14
_journal_name_full 'Journal of medicinal chemistry'
_journal_page_first 6408
_journal_page_last 6427
_journal_paper_doi 10.1021/acs.jmedchem.7b00723
_journal_volume 60
_journal_year 2017
_chemical_absolute_configuration ad
_chemical_formula_moiety 'C32 H35 N3 Ni O3'
_chemical_formula_sum 'C32 H35 N3 Ni O3'
_chemical_formula_weight 568.34
_space_group_crystal_system monoclinic
_space_group_IT_number 4
_space_group_name_Hall 'P 2yb'
_space_group_name_H-M_alt 'P 1 21 1'
_symmetry_space_group_name_Hall 'P 2yb'
_symmetry_space_group_name_H-M 'P 1 21 1'
_atom_sites_solution_hydrogens geom
_audit_creation_method SHELXL-2014/7
_cell_angle_alpha 90
_cell_angle_beta 105.0306(9)
_cell_angle_gamma 90
_cell_formula_units_Z 4
_cell_length_a 11.1064(3)
_cell_length_b 21.5351(6)
_cell_length_c 12.1674(3)
_cell_measurement_reflns_used 9062
_cell_measurement_temperature 173(2)
_cell_measurement_theta_max 73.50
_cell_measurement_theta_min 3.76
_cell_volume 2810.60(13)
_computing_cell_refinement 'Bruker SAINT'
_computing_data_collection 'Bruker APEX2'
_computing_data_reduction 'Bruker SAINT'
_computing_molecular_graphics 'Bruker SHELXTL'
_computing_publication_material 'Bruker SHELXTL'
_computing_structure_refinement 'SHELXL-2014/7 (Sheldrick, 2014)'
_computing_structure_solution 'DIRDIF-2008 (Beurskens et al., 2008)'
_diffrn_ambient_temperature 173(2)
_diffrn_measured_fraction_theta_full 0.996
_diffrn_measured_fraction_theta_max 0.991
_diffrn_measurement_device_type 'Bruker APEX-II CCD'
_diffrn_measurement_method '\f and \w scans'
_diffrn_radiation_type CuK\a
_diffrn_radiation_wavelength 1.54178
_diffrn_reflns_av_R_equivalents 0.0126
_diffrn_reflns_av_unetI/netI 0.0189
_diffrn_reflns_Laue_measured_fraction_full 0.996
_diffrn_reflns_Laue_measured_fraction_max 0.991
_diffrn_reflns_limit_h_max 13
_diffrn_reflns_limit_h_min -13
_diffrn_reflns_limit_k_max 26
_diffrn_reflns_limit_k_min -26
_diffrn_reflns_limit_l_max 13
_diffrn_reflns_limit_l_min -14
_diffrn_reflns_number 20104
_diffrn_reflns_point_group_measured_fraction_full 0.997
_diffrn_reflns_point_group_measured_fraction_max 0.992
_diffrn_reflns_theta_full 67.679
_diffrn_reflns_theta_max 74.032
_diffrn_reflns_theta_min 3.761
_exptl_absorpt_coefficient_mu 1.294
_exptl_absorpt_correction_T_max 0.8166
_exptl_absorpt_correction_T_min 0.6952
_exptl_absorpt_correction_type numerical
_exptl_absorpt_process_details 'SADABS 2014/5'
_exptl_crystal_colour orange
_exptl_crystal_density_diffrn 1.343
_exptl_crystal_description fragment
_exptl_crystal_F_000 1200
_exptl_crystal_size_max 0.360
_exptl_crystal_size_mid 0.309
_exptl_crystal_size_min 0.230
_refine_diff_density_max 0.226
_refine_diff_density_min -0.220
_refine_diff_density_rms 0.031
_refine_ls_abs_structure_details
; 
 Refined as an inversion twin. 
;
_refine_ls_abs_structure_Flack 0.012(12)
_refine_ls_extinction_method none
_refine_ls_goodness_of_fit_ref 1.028
_refine_ls_hydrogen_treatment constr
_refine_ls_matrix_type full
_refine_ls_number_parameters 704
_refine_ls_number_reflns 11035
_refine_ls_number_restraints 1
_refine_ls_restrained_S_all 1.028
_refine_ls_R_factor_all 0.0213
_refine_ls_R_factor_gt 0.0212
_refine_ls_shift/su_max 0.000
_refine_ls_shift/su_mean 0.000
_refine_ls_structure_factor_coef Fsqd
_refine_ls_weighting_details 'w=1/[\s^2^(Fo^2^)+(0.0372P)^2^+0.3055P] where P=(Fo^2^+2Fc^2^)/3'
_refine_ls_weighting_scheme calc
_refine_ls_wR_factor_gt 0.0573
_refine_ls_wR_factor_ref 0.0574
_reflns_Friedel_coverage 0.949
_reflns_Friedel_fraction_full 0.998
_reflns_Friedel_fraction_max 0.993
_reflns_number_gt 10977
_reflns_number_total 11035
_reflns_threshold_expression 'I > 2\s(I)'
_cod_data_source_file jm7b00723_si_003.cif
_cod_data_source_block jcv1503
_cod_database_code 1546982
_shelx_shelxl_version_number 2014/7
_shelx_space_group_comment
; 
The symmetry employed for this shelxl refinement is uniquely defined 
by the following loop, which should always be used as a source of 
symmetry information in preference to the above space-group names. 
They are only intended as comments. 
;
_shelx_estimated_absorpt_t_min 0.653
_shelx_estimated_absorpt_t_max 0.755

loop_
_space_group_symop_operation_xyz
'x, y, z'
'-x, y+1/2, -z'

loop_
_atom_site_label
_atom_site_type_symbol
_atom_site_fract_x
_atom_site_fract_y
_atom_site_fract_z
_atom_site_U_iso_or_equiv
_atom_site_adp_type
_atom_site_occupancy
_atom_site_site_symmetry_order
_atom_site_calc_flag
_atom_site_refinement_flags_posn
_atom_site_refinement_flags_adp
NiA Ni 0.14148(3) 0.39370(2) 0.23359(2) 0.02371(7) Uani 1 1 d . .
O1A O 0.19647(14) 0.31345(6) 0.26598(12) 0.0323(3) Uani 1 1 d . .
O2A O 0.22016(14) 0.22328(6) 0.18590(12) 0.0349(3) Uani 1 1 d . .
O3A O 0.17926(14) 0.57339(7) 0.26247(13) 0.0349(3) Uani 1 1 d . .
N1A N 0.05570(14) 0.36441(7) 0.09023(13) 0.0220(3) Uani 1 1 d . .
N2A N 0.09388(14) 0.47581(7) 0.20712(13) 0.0236(3) Uani 1 1 d . .
N3A N 0.23053(15) 0.42037(8) 0.38569(14) 0.0287(3) Uani 1 1 d . .
C1A C 0.18216(17) 0.27646(8) 0.17936(16) 0.0262(3) Uani 1 1 d . .
C2A C 0.11418(16) 0.30483(8) 0.06283(15) 0.0233(3) Uani 1 1 d . .
C3A C 0.21569(19) 0.32658(9) 0.00367(17) 0.0297(4) Uani 1 1 d . .
H3A H 0.1744 0.3520 -0.0633 0.036 Uiso 1 1 calc R U
H3B H 0.2746 0.3540 0.0571 0.036 Uiso 1 1 calc R U
C4A C 0.2919(2) 0.27545(11) -0.0362(2) 0.0434(5) Uani 1 1 d . .
H4A H 0.2976 0.2388 0.0153 0.052 Uiso 1 1 calc R U
C5A C 0.4242(3) 0.29924(16) -0.0274(3) 0.0647(8) Uani 1 1 d . .
H5A H 0.4626 0.3126 0.0508 0.078 Uiso 1 1 calc R U
H5B H 0.4741 0.2659 -0.0483 0.078 Uiso 1 1 calc R U
H5C H 0.4205 0.3345 -0.0792 0.078 Uiso 1 1 calc R U
C6A C 0.2314(4) 0.25465(16) -0.1576(3) 0.0680(9) Uani 1 1 d . .
H6A H 0.1469 0.2395 -0.1627 0.082 Uiso 1 1 calc R U
H6B H 0.2274 0.2898 -0.2096 0.082 Uiso 1 1 calc R U
H6C H 0.2810 0.2212 -0.1787 0.082 Uiso 1 1 calc R U
C7A C 0.02782(18) 0.25411(8) -0.00247(17) 0.0301(4) Uani 1 1 d . .
H7A H 0.0777 0.2184 -0.0143 0.036 Uiso 1 1 calc R U
H7B H -0.0303 0.2411 0.0415 0.036 Uiso 1 1 calc R U
H7C H -0.0192 0.2704 -0.0763 0.036 Uiso 1 1 calc R U
C8A C -0.03824(15) 0.39191(8) 0.02126(14) 0.0217(3) Uani 1 1 d . .
C9A C -0.11423(16) 0.36161(8) -0.08547(15) 0.0234(3) Uani 1 1 d . .
C10A C -0.21704(17) 0.32602(9) -0.07891(17) 0.0278(4) Uani 1 1 d . .
H10A H -0.2378 0.3213 -0.0084 0.033 Uiso 1 1 calc R U
C11A C -0.28880(17) 0.29754(9) -0.17655(19) 0.0335(4) Uani 1 1 d . .
H11A H -0.3575 0.2722 -0.1723 0.040 Uiso 1 1 calc R U
C12A C -0.2605(2) 0.30585(10) -0.28000(19) 0.0380(5) Uani 1 1 d . .
H12A H -0.3100 0.2863 -0.3465 0.046 Uiso 1 1 calc R U
C13A C -0.1606(2) 0.34249(10) -0.28667(17) 0.0338(4) Uani 1 1 d . .
H13A H -0.1424 0.3485 -0.3580 0.041 Uiso 1 1 calc R U
C14A C -0.08618(18) 0.37072(8) -0.18924(16) 0.0266(3) Uani 1 1 d . .
H14A H -0.0173 0.3958 -0.1938 0.032 Uiso 1 1 calc R U
C15A C -0.07929(16) 0.45508(8) 0.04172(15) 0.0222(3) Uani 1 1 d . .
C16A C -0.01371(15) 0.49568(8) 0.12866(15) 0.0226(3) Uani 1 1 d . .
C17A C -0.06309(17) 0.55591(8) 0.13477(16) 0.0270(4) Uani 1 1 d . .
H17A H -0.0224 0.5830 0.1946 0.032 Uiso 1 1 calc R U
C18A C -0.16838(17) 0.57610(9) 0.05628(18) 0.0296(4) Uani 1 1 d . .
H18A H -0.1979 0.6171 0.0616 0.036 Uiso 1 1 calc R U
C19A C -0.23231(18) 0.53737(9) -0.03075(17) 0.0308(4) Uani 1 1 d . .
H19A H -0.3044 0.5516 -0.0855 0.037 Uiso 1 1 calc R U
C20A C -0.18869(17) 0.47767(9) -0.03585(16) 0.0269(3) Uani 1 1 d . .
H20A H -0.2338 0.4506 -0.0937 0.032 Uiso 1 1 calc R U
C21A C 0.17372(17) 0.51734(9) 0.27531(16) 0.0270(4) Uani 1 1 d . .
C22A C 0.26585(17) 0.48658(9) 0.37379(16) 0.0284(4) Uani 1 1 d . .
H22A H 0.2662 0.5094 0.4455 0.034 Uiso 1 1 calc R U
C23A C 0.40048(19) 0.48514(10) 0.35890(19) 0.0361(4) Uani 1 1 d . .
H23A H 0.4030 0.5031 0.2846 0.043 Uiso 1 1 calc R U
H23B H 0.4581 0.5088 0.4204 0.043 Uiso 1 1 calc R U
C24A C 0.4353(2) 0.41625(12) 0.3650(2) 0.0431(5) Uani 1 1 d . .
H24A H 0.4180 0.3978 0.2880 0.052 Uiso 1 1 calc R U
H24B H 0.5245 0.4102 0.4041 0.052 Uiso 1 1 calc R U
C25A C 0.35290(19) 0.38828(11) 0.43255(18) 0.0389(5) Uani 1 1 d . .
H25A H 0.3448 0.3428 0.4206 0.047 Uiso 1 1 calc R U
H25B H 0.3859 0.3968 0.5148 0.047 Uiso 1 1 calc R U
C26A C 0.1500(2) 0.41267(10) 0.46696(17) 0.0350(4) Uani 1 1 d . .
H26A H 0.1947 0.4302 0.5416 0.042 Uiso 1 1 calc R U
H26B H 0.1383 0.3677 0.4780 0.042 Uiso 1 1 calc R U
C27A C 0.0236(2) 0.44290(10) 0.42951(17) 0.0337(4) Uani 1 1 d . .
C28A C -0.0780(2) 0.41070(10) 0.36288(19) 0.0391(5) Uani 1 1 d . .
H28A H -0.0670 0.3695 0.3393 0.047 Uiso 1 1 calc R U
C29A C -0.1952(2) 0.43801(12) 0.3304(2) 0.0456(5) Uani 1 1 d . .
H29A H -0.2638 0.4154 0.2851 0.055 Uiso 1 1 calc R U
C30A C -0.2124(2) 0.49840(13) 0.3642(2) 0.0477(5) Uani 1 1 d . .
H30A H -0.2926 0.5171 0.3426 0.057 Uiso 1 1 calc R U
C31A C -0.1115(3) 0.53116(12) 0.4297(2) 0.0465(5) Uani 1 1 d . .
H31A H -0.1225 0.5726 0.4521 0.056 Uiso 1 1 calc R U
C32A C 0.0054(2) 0.50368(11) 0.46278(19) 0.0402(5) Uani 1 1 d . .
H32A H 0.0737 0.5263 0.5084 0.048 Uiso 1 1 calc R U
NiB Ni 0.23908(3) 0.62098(2) 0.78504(2) 0.02293(7) Uani 1 1 d . .
O1B O 0.21450(14) 0.70024(6) 0.83189(12) 0.0318(3) Uani 1 1 d . .
O2B O 0.23562(16) 0.79988(7) 0.79523(14) 0.0399(3) Uani 1 1 d . .
O3B O 0.17474(15) 0.44128(7) 0.74755(14) 0.0367(3) Uani 1 1 d . .
N1B N 0.33989(13) 0.65679(7) 0.69959(13) 0.0229(3) Uani 1 1 d . .
N2B N 0.26718(14) 0.53906(7) 0.75422(13) 0.0242(3) Uani 1 1 d . .
N3B N 0.11644(15) 0.59058(7) 0.86059(14) 0.0267(3) Uani 1 1 d . .
C1B C 0.25020(18) 0.74493(9) 0.77698(16) 0.0290(4) Uani 1 1 d . .
C2B C 0.31224(17) 0.72525(8) 0.68193(16) 0.0248(3) Uani 1 1 d . .
C3B C 0.22128(18) 0.73824(9) 0.56498(16) 0.0288(4) Uani 1 1 d . .
H3C H 0.2021 0.7832 0.5609 0.035 Uiso 1 1 calc R U
H3D H 0.2656 0.7293 0.5059 0.035 Uiso 1 1 calc R U
C4B C 0.09677(18) 0.70279(9) 0.53316(19) 0.0340(4) Uani 1 1 d . .
H4B H 0.1115 0.6604 0.5674 0.041 Uiso 1 1 calc R U
C5B C -0.0035(2) 0.73409(13) 0.5787(3) 0.0484(6) Uani 1 1 d . .
H5D H 0.0263 0.7386 0.6614 0.058 Uiso 1 1 calc R U
H5E H -0.0222 0.7752 0.5436 0.058 Uiso 1 1 calc R U
H5F H -0.0792 0.7086 0.5602 0.058 Uiso 1 1 calc R U
C6B C 0.0510(2) 0.69550(13) 0.4040(2) 0.0504(6) Uani 1 1 d . .
H6D H 0.1158 0.6754 0.3752 0.060 Uiso 1 1 calc R U
H6E H -0.0247 0.6700 0.3853 0.060 Uiso 1 1 calc R U
H6F H 0.0324 0.7365 0.3688 0.060 Uiso 1 1 calc R U
C7B C 0.4286(2) 0.76611(9) 0.6967(2) 0.0353(4) Uani 1 1 d . .
H7D H 0.4034 0.8097 0.6840 0.042 Uiso 1 1 calc R U
H7E H 0.4822 0.7611 0.7740 0.042 Uiso 1 1 calc R U
H7F H 0.4744 0.7536 0.6414 0.042 Uiso 1 1 calc R U
C8B C 0.41196(14) 0.62665(8) 0.64961(14) 0.0219(3) Uani 1 1 d . .
C9B C 0.46484(16) 0.65313(8) 0.55778(15) 0.0238(3) Uani 1 1 d . .
C10B C 0.58133(17) 0.68174(10) 0.57911(19) 0.0355(4) Uani 1 1 d . .
H10B H 0.6298 0.6879 0.6550 0.043 Uiso 1 1 calc R U
C11B C 0.6255(2) 0.70113(12) 0.4875(3) 0.0501(6) Uani 1 1 d . .
H11B H 0.7035 0.7218 0.5013 0.060 Uiso 1 1 calc R U
C12B C 0.5574(3) 0.69071(14) 0.3768(2) 0.0540(6) Uani 1 1 d . .
H12B H 0.5891 0.7039 0.3152 0.065 Uiso 1 1 calc R U
C13B C 0.4439(2) 0.66130(11) 0.35559(19) 0.0417(5) Uani 1 1 d . .
H13B H 0.3973 0.6538 0.2795 0.050 Uiso 1 1 calc R U
C14B C 0.39755(17) 0.64258(8) 0.44603(16) 0.0272(3) Uani 1 1 d . .
H14B H 0.3190 0.6223 0.4313 0.033 Uiso 1 1 calc R U
C15B C 0.44465(16) 0.56071(8) 0.67616(15) 0.0239(3) Uani 1 1 d . .
C16B C 0.37626(17) 0.51951(8) 0.72812(15) 0.0244(3) Uani 1 1 d . .
C17B C 0.42413(19) 0.45912(9) 0.75627(18) 0.0319(4) Uani 1 1 d . .
H17B H 0.3809 0.4314 0.7934 0.038 Uiso 1 1 calc R U
C18B C 0.5320(2) 0.43952(10) 0.73110(18) 0.0356(4) Uani 1 1 d . .
H18B H 0.5622 0.3987 0.7514 0.043 Uiso 1 1 calc R U
C19B C 0.59721(18) 0.47866(10) 0.67642(18) 0.0346(4) Uani 1 1 d . .
H19B H 0.6706 0.4647 0.6577 0.041 Uiso 1 1 calc R U
C20B C 0.55361(17) 0.53821(10) 0.64967(16) 0.0296(4) Uani 1 1 d . .
H20B H 0.5982 0.5650 0.6122 0.035 Uiso 1 1 calc R U
C21B C 0.18138(17) 0.49688(9) 0.77136(16) 0.0271(4) Uani 1 1 d . .
C22B C 0.08385(18) 0.52484(8) 0.82317(16) 0.0278(4) Uani 1 1 d . .
H22B H 0.0796 0.4996 0.8911 0.033 Uiso 1 1 calc R U
C23B C -0.04735(18) 0.52674(9) 0.73931(18) 0.0326(4) Uani 1 1 d . .
H23C H -0.0489 0.5031 0.6692 0.039 Uiso 1 1 calc R U
H23D H -0.1108 0.5094 0.7747 0.039 Uiso 1 1 calc R U
C24B C -0.07046(19) 0.59564(10) 0.71332(19) 0.0354(4) Uani 1 1 d . .
H24C H -0.0341 0.6091 0.6510 0.043 Uiso 1 1 calc R U
H24D H -0.1607 0.6053 0.6925 0.043 Uiso 1 1 calc R U
C25B C -0.00435(17) 0.62567(10) 0.82489(18) 0.0328(4) Uani 1 1 d . .
H25C H 0.0106 0.6703 0.8145 0.039 Uiso 1 1 calc R U
H25D H -0.0533 0.6211 0.8818 0.039 Uiso 1 1 calc R U
C26B C 0.16956(19) 0.59606(10) 0.98671(17) 0.0316(4) Uani 1 1 d . .
H26C H 0.1141 0.5741 1.0258 0.038 Uiso 1 1 calc R U
H26D H 0.1716 0.6404 1.0085 0.038 Uiso 1 1 calc R U
C27B C 0.2990(2) 0.56955(11) 1.02657(16) 0.0334(4) Uani 1 1 d . .
C28B C 0.4017(2) 0.60878(12) 1.0466(2) 0.0429(5) Uani 1 1 d . .
H28B H 0.3897 0.6523 1.0358 0.051 Uiso 1 1 calc R U
C29B C 0.5217(2) 0.58497(15) 1.0823(3) 0.0556(7) Uani 1 1 d . .
H29B H 0.5911 0.6123 1.0976 0.067 Uiso 1 1 calc R U
C30B C 0.5408(2) 0.52170(15) 1.0958(2) 0.0527(6) Uani 1 1 d . .
H30B H 0.6231 0.5055 1.1188 0.063 Uiso 1 1 calc R U
C31B C 0.4397(2) 0.48224(14) 1.0755(2) 0.0484(6) Uani 1 1 d . .
H31B H 0.4524 0.4387 1.0838 0.058 Uiso 1 1 calc R U
C32B C 0.3196(2) 0.50588(12) 1.04318(19) 0.0408(5) Uani 1 1 d . .
H32B H 0.2505 0.4785 1.0322 0.049 Uiso 1 1 calc R U

loop_
_atom_site_aniso_label
_atom_site_aniso_U_11
_atom_site_aniso_U_22
_atom_site_aniso_U_33
_atom_site_aniso_U_23
_atom_site_aniso_U_13
_atom_site_aniso_U_12
NiA 0.02795(14) 0.02263(14) 0.01782(14) -0.00191(11) 0.00104(10) -0.00077(11)
O1A 0.0422(7) 0.0269(6) 0.0221(7) 0.0009(5) -0.0017(5) 0.0023(5)
O2A 0.0417(7) 0.0262(7) 0.0315(7) 0.0027(5) -0.0002(6) 0.0048(6)
O3A 0.0370(7) 0.0268(7) 0.0368(8) -0.0040(6) 0.0020(6) -0.0075(5)
N1A 0.0259(7) 0.0201(6) 0.0199(7) -0.0007(5) 0.0055(5) -0.0006(5)
N2A 0.0263(7) 0.0237(7) 0.0197(7) -0.0031(5) 0.0040(6) -0.0027(6)
N3A 0.0320(8) 0.0286(8) 0.0213(8) -0.0022(6) -0.0002(6) -0.0014(6)
C1A 0.0275(8) 0.0244(8) 0.0245(9) 0.0018(7) 0.0025(7) -0.0013(6)
C2A 0.0264(8) 0.0207(8) 0.0217(8) -0.0004(6) 0.0044(6) 0.0020(6)
C3A 0.0323(9) 0.0286(9) 0.0300(10) 0.0037(7) 0.0114(7) 0.0043(7)
C4A 0.0479(12) 0.0414(11) 0.0485(13) 0.0087(10) 0.0263(10) 0.0163(10)
C5A 0.0496(14) 0.0730(19) 0.084(2) 0.0237(17) 0.0404(15) 0.0218(14)
C6A 0.090(2) 0.0705(19) 0.0535(18) -0.0136(14) 0.0370(16) 0.0153(17)
C7A 0.0352(9) 0.0219(8) 0.0282(9) -0.0019(7) -0.0010(7) 0.0018(7)
C8A 0.0230(7) 0.0238(7) 0.0183(7) -0.0003(7) 0.0055(6) -0.0020(6)
C9A 0.0251(8) 0.0199(8) 0.0230(9) -0.0019(6) 0.0021(6) 0.0025(6)
C10A 0.0260(8) 0.0274(9) 0.0290(10) -0.0020(7) 0.0052(7) 0.0017(6)
C11A 0.0253(8) 0.0301(9) 0.0417(11) -0.0101(8) 0.0025(8) -0.0016(7)
C12A 0.0374(10) 0.0375(11) 0.0325(11) -0.0148(8) -0.0026(8) 0.0039(8)
C13A 0.0431(11) 0.0339(10) 0.0223(10) -0.0051(7) 0.0047(8) 0.0068(8)
C14A 0.0335(9) 0.0216(7) 0.0238(9) 0.0001(6) 0.0058(7) 0.0028(7)
C15A 0.0243(8) 0.0235(8) 0.0198(8) -0.0001(6) 0.0078(6) -0.0001(6)
C16A 0.0242(7) 0.0239(8) 0.0217(8) 0.0000(6) 0.0095(6) -0.0020(6)
C17A 0.0282(8) 0.0251(8) 0.0303(9) -0.0046(7) 0.0121(7) -0.0018(6)
C18A 0.0290(8) 0.0251(8) 0.0379(11) -0.0019(7) 0.0143(8) 0.0033(7)
C19A 0.0284(8) 0.0324(9) 0.0306(10) -0.0003(8) 0.0059(7) 0.0071(7)
C20A 0.0258(8) 0.0294(9) 0.0247(9) -0.0028(7) 0.0050(7) 0.0029(7)
C21A 0.0276(8) 0.0291(9) 0.0238(9) -0.0053(7) 0.0059(7) -0.0036(7)
C22A 0.0296(9) 0.0295(9) 0.0236(9) -0.0073(7) 0.0024(7) -0.0044(7)
C23A 0.0299(9) 0.0415(11) 0.0338(11) -0.0059(8) 0.0028(8) -0.0012(8)
C24A 0.0330(10) 0.0456(12) 0.0453(13) -0.0112(9) 0.0008(9) 0.0043(9)
C25A 0.0376(10) 0.0379(10) 0.0303(10) -0.0048(9) -0.0108(8) 0.0042(9)
C26A 0.0456(11) 0.0372(10) 0.0202(9) 0.0005(7) 0.0050(8) -0.0050(8)
C27A 0.0422(10) 0.0378(10) 0.0228(9) -0.0007(8) 0.0114(8) -0.0059(8)
C28A 0.0461(11) 0.0366(11) 0.0356(11) -0.0011(8) 0.0124(9) -0.0086(8)
C29A 0.0432(12) 0.0496(13) 0.0426(13) -0.0016(10) 0.0088(9) -0.0097(10)
C30A 0.0460(12) 0.0557(14) 0.0421(13) 0.0012(11) 0.0128(10) 0.0044(11)
C31A 0.0580(14) 0.0439(12) 0.0399(13) -0.0080(10) 0.0168(10) 0.0030(10)
C32A 0.0502(12) 0.0437(12) 0.0280(11) -0.0094(9) 0.0124(9) -0.0069(9)
NiB 0.02891(14) 0.02109(14) 0.02176(15) -0.00007(11) 0.01191(11) 0.00067(11)
O1B 0.0435(7) 0.0253(6) 0.0325(7) -0.0029(5) 0.0205(6) -0.0001(5)
O2B 0.0583(9) 0.0245(7) 0.0418(9) -0.0031(6) 0.0219(7) 0.0045(6)
O3B 0.0445(8) 0.0250(7) 0.0435(9) -0.0037(6) 0.0167(6) -0.0053(6)
N1B 0.0252(6) 0.0237(7) 0.0195(7) 0.0009(5) 0.0053(5) 0.0002(5)
N2B 0.0301(7) 0.0223(7) 0.0214(7) 0.0016(5) 0.0091(6) 0.0006(6)
N3B 0.0304(7) 0.0273(7) 0.0251(8) -0.0012(6) 0.0119(6) -0.0011(6)
C1B 0.0353(9) 0.0258(9) 0.0272(10) -0.0018(7) 0.0103(7) 0.0019(7)
C2B 0.0306(8) 0.0196(8) 0.0259(9) 0.0010(6) 0.0105(7) 0.0003(6)
C3B 0.0336(9) 0.0248(8) 0.0287(9) 0.0055(7) 0.0093(7) 0.0037(7)
C4B 0.0323(9) 0.0266(9) 0.0400(11) 0.0067(8) 0.0037(8) 0.0016(7)
C5B 0.0323(10) 0.0510(13) 0.0614(16) 0.0085(11) 0.0115(10) 0.0060(9)
C6B 0.0501(13) 0.0493(13) 0.0426(14) -0.0036(10) -0.0044(10) 0.0002(10)
C7B 0.0371(10) 0.0265(9) 0.0440(12) -0.0048(8) 0.0136(9) -0.0071(8)
C8B 0.0200(7) 0.0269(8) 0.0174(8) -0.0004(6) 0.0024(5) -0.0009(6)
C9B 0.0232(7) 0.0248(8) 0.0238(9) -0.0012(6) 0.0069(6) -0.0006(6)
C10B 0.0236(8) 0.0403(10) 0.0421(12) -0.0064(9) 0.0075(8) -0.0054(8)
C11B 0.0352(11) 0.0468(13) 0.0781(19) 0.0014(12) 0.0323(12) -0.0082(9)
C12B 0.0630(15) 0.0583(15) 0.0544(16) 0.0132(12) 0.0399(13) 0.0017(12)
C13B 0.0571(13) 0.0446(12) 0.0275(11) 0.0042(9) 0.0184(9) 0.0060(10)
C14B 0.0301(8) 0.0277(8) 0.0240(9) -0.0020(7) 0.0074(7) -0.0008(7)
C15B 0.0234(8) 0.0281(8) 0.0185(8) -0.0014(6) 0.0026(6) 0.0039(6)
C16B 0.0287(8) 0.0263(8) 0.0168(8) -0.0011(6) 0.0036(6) 0.0031(7)
C17B 0.0362(10) 0.0282(9) 0.0287(10) 0.0035(7) 0.0037(7) 0.0053(7)
C18B 0.0372(10) 0.0304(9) 0.0324(10) -0.0013(8) -0.0031(8) 0.0123(8)
C19B 0.0272(9) 0.0396(11) 0.0331(10) -0.0062(8) 0.0011(7) 0.0108(8)
C20B 0.0236(8) 0.0375(10) 0.0266(9) -0.0027(8) 0.0046(7) 0.0038(7)
C21B 0.0335(9) 0.0251(9) 0.0235(9) 0.0011(7) 0.0089(7) -0.0016(7)
C22B 0.0321(9) 0.0270(9) 0.0264(9) 0.0003(7) 0.0113(7) -0.0055(7)
C23B 0.0304(9) 0.0351(10) 0.0332(10) 0.0002(8) 0.0100(8) -0.0061(7)
C24B 0.0317(9) 0.0364(10) 0.0382(12) 0.0016(8) 0.0090(8) -0.0009(8)
C25B 0.0301(9) 0.0338(9) 0.0382(10) -0.0004(8) 0.0153(8) 0.0031(8)
C26B 0.0375(10) 0.0381(10) 0.0237(10) -0.0021(7) 0.0159(7) -0.0045(8)
C27B 0.0373(10) 0.0458(11) 0.0194(9) -0.0012(8) 0.0118(7) -0.0063(8)
C28B 0.0398(11) 0.0513(14) 0.0406(13) -0.0078(9) 0.0158(9) -0.0091(9)
C29B 0.0381(12) 0.0755(19) 0.0556(16) -0.0059(14) 0.0167(11) -0.0116(12)
C30B 0.0390(11) 0.082(2) 0.0390(13) 0.0076(12) 0.0141(10) 0.0082(12)
C31B 0.0522(13) 0.0595(15) 0.0345(12) 0.0132(10) 0.0131(10) 0.0083(11)
C32B 0.0441(11) 0.0479(12) 0.0294(11) 0.0078(9) 0.0079(8) -0.0043(9)

loop_
_atom_type_symbol
_atom_type_description
_atom_type_scat_dispersion_real
_atom_type_scat_dispersion_imag
_atom_type_scat_source
C C 0.0181 0.0091 'International Tables Vol C Tables 4.2.6.8 and 6.1.1.4'
H H 0.0000 0.0000 'International Tables Vol C Tables 4.2.6.8 and 6.1.1.4'
N N 0.0311 0.0180 'International Tables Vol C Tables 4.2.6.8 and 6.1.1.4'
O O 0.0492 0.0322 'International Tables Vol C Tables 4.2.6.8 and 6.1.1.4'
Ni Ni -3.0029 0.5091 'International Tables Vol C Tables 4.2.6.8 and 6.1.1.4'

loop_
_geom_angle_atom_site_label_1
_geom_angle_atom_site_label_2
_geom_angle_atom_site_label_3
_geom_angle
O1A NiA N2A 176.83(7)
O1A NiA N1A 86.76(6)
N2A NiA N1A 96.12(7)
O1A NiA N3A 90.85(6)
N2A NiA N3A 86.29(7)
N1A NiA N3A 177.36(7)
C1A O1A NiA 116.00(12)
C8A N1A C2A 124.22(15)
C8A N1A NiA 125.38(12)
C2A N1A NiA 110.36(11)
C21A N2A C16A 121.27(15)
C21A N2A NiA 113.95(13)
C16A N2A NiA 124.75(12)
C22A N3A C25A 103.97(15)
C22A N3A C26A 112.59(15)
C25A N3A C26A 109.51(16)
C22A N3A NiA 105.71(11)
C25A N3A NiA 114.39(13)
C26A N3A NiA 110.52(12)
O2A C1A O1A 123.89(17)
O2A C1A C2A 120.66(16)
O1A C1A C2A 115.44(15)
N1A C2A C7A 118.13(14)
N1A C2A C1A 105.53(14)
C7A C2A C1A 106.53(14)
N1A C2A C3A 104.48(13)
C7A C2A C3A 113.90(15)
C1A C2A C3A 107.58(14)
C4A C3A C2A 116.91(16)
C6A C4A C5A 109.9(2)
C6A C4A C3A 112.1(2)
C5A C4A C3A 109.5(2)
N1A C8A C15A 122.83(15)
N1A C8A C9A 122.50(16)
C15A C8A C9A 114.66(14)
C14A C9A C10A 120.60(17)
C14A C9A C8A 121.04(16)
C10A C9A C8A 118.30(16)
C11A C10A C9A 119.35(18)
C12A C11A C10A 120.31(19)
C13A C12A C11A 120.14(18)
C12A C13A C14A 120.44(19)
C9A C14A C13A 119.12(18)
C20A C15A C16A 118.07(16)
C20A C15A C8A 116.93(15)
C16A C15A C8A 124.90(15)
N2A C16A C17A 121.41(16)
N2A C16A C15A 120.40(15)
C17A C16A C15A 118.16(16)
C18A C17A C16A 121.60(17)
C17A C18A C19A 120.93(17)
C20A C19A C18A 118.50(18)
C19A C20A C15A 122.66(18)
O3A C21A N2A 127.70(18)
O3A C21A C22A 119.24(16)
N2A C21A C22A 113.03(16)
N3A C22A C21A 110.71(14)
N3A C22A C23A 106.08(16)
C21A C22A C23A 113.00(16)
C24A C23A C22A 104.64(17)
C25A C24A C23A 103.44(19)
N3A C25A C24A 103.15(17)
N3A C26A C27A 114.80(16)
C28A C27A C32A 118.6(2)
C28A C27A C26A 120.8(2)
C32A C27A C26A 120.64(19)
C29A C28A C27A 120.9(2)
C28A C29A C30A 120.1(2)
C31A C30A C29A 119.5(2)
C30A C31A C32A 120.3(2)
C31A C32A C27A 120.6(2)
O1B NiB N2B 173.87(7)
O1B NiB N1B 87.04(6)
N2B NiB N1B 97.09(7)
O1B NiB N3B 89.28(6)
N2B NiB N3B 87.15(7)
N1B NiB N3B 172.20(7)
C1B O1B NiB 116.14(12)
C8B N1B C2B 123.30(15)
C8B N1B NiB 125.61(12)
C2B N1B NiB 110.55(11)
C21B N2B C16B 120.91(15)
C21B N2B NiB 116.19(12)
C16B N2B NiB 122.48(12)
C26B N3B C22B 112.60(15)
C26B N3B C25B 109.96(15)
C22B N3B C25B 105.04(15)
C26B N3B NiB 108.64(11)
C22B N3B NiB 108.50(11)
C25B N3B NiB 112.12(12)
O2B C1B O1B 123.69(18)
O2B C1B C2B 120.36(17)
O1B C1B C2B 115.94(16)
N1B C2B C7B 114.15(15)
N1B C2B C3B 111.64(14)
C7B C2B C3B 109.51(15)
N1B C2B C1B 105.91(14)
C7B C2B C1B 106.24(15)
C3B C2B C1B 109.09(15)
C4B C3B C2B 118.24(15)
C5B C4B C6B 109.82(19)
C5B C4B C3B 112.53(18)
C6B C4B C3B 110.32(18)
N1B C8B C15B 121.57(15)
N1B C8B C9B 124.47(16)
C15B C8B C9B 113.90(14)
C14B C9B C10B 119.44(17)
C14B C9B C8B 116.78(15)
C10B C9B C8B 123.47(17)
C11B C10B C9B 119.0(2)
C12B C11B C10B 121.0(2)
C13B C12B C11B 120.1(2)
C12B C13B C14B 119.7(2)
C9B C14B C13B 120.76(19)
C20B C15B C16B 118.38(17)
C20B C15B C8B 117.01(17)
C16B C15B C8B 124.59(15)
N2B C16B C17B 121.13(17)
N2B C16B C15B 120.65(16)
C17B C16B C15B 118.19(17)
C18B C17B C16B 121.48(19)
C17B C18B C19B 120.82(18)
C20B C19B C18B 118.87(18)
C19B C20B C15B 122.19(19)
O3B C21B N2B 127.66(18)
O3B C21B C22B 118.70(17)
N2B C21B C22B 113.62(15)
N3B C22B C21B 111.06(14)
N3B C22B C23B 106.65(15)
C21B C22B C23B 112.92(16)
C24B C23B C22B 103.97(16)
C25B C24B C23B 102.34(17)
N3B C25B C24B 103.53(15)
N3B C26B C27B 112.91(15)
C28B C27B C32B 118.4(2)
C28B C27B C26B 119.9(2)
C32B C27B C26B 121.70(19)
C29B C28B C27B 120.5(2)
C30B C29B C28B 120.5(2)
C31B C30B C29B 119.6(2)
C30B C31B C32B 120.2(3)
C31B C32B C27B 120.7(2)

loop_
_geom_bond_atom_site_label_1
_geom_bond_atom_site_label_2
_geom_bond_distance
NiA O1A 1.8411(14)
NiA N2A 1.8497(15)
NiA N1A 1.8672(15)
NiA N3A 1.9451(16)
O1A C1A 1.298(2)
O2A C1A 1.216(2)
O3A C21A 1.221(2)
N1A C8A 1.300(2)
N1A C2A 1.514(2)
N2A C21A 1.376(2)
N2A C16A 1.390(2)
N3A C22A 1.496(2)
N3A C25A 1.499(2)
N3A C26A 1.504(3)
C1A C2A 1.549(2)
C2A C7A 1.533(2)
C2A C3A 1.559(2)
C3A C4A 1.542(3)
C4A C6A 1.522(4)
C4A C5A 1.534(4)
C8A C15A 1.476(2)
C8A C9A 1.502(2)
C9A C14A 1.391(3)
C9A C10A 1.395(3)
C10A C11A 1.390(3)
C11A C12A 1.386(3)
C12A C13A 1.381(3)
C13A C14A 1.396(3)
C15A C20A 1.417(2)
C15A C16A 1.419(2)
C16A C17A 1.418(2)
C17A C18A 1.375(3)
C18A C19A 1.390(3)
C19A C20A 1.381(3)
C21A C22A 1.512(3)
C22A C23A 1.552(3)
C23A C24A 1.530(3)
C24A C25A 1.505(4)
C26A C27A 1.507(3)
C27A C28A 1.392(3)
C27A C32A 1.400(3)
C28A C29A 1.390(4)
C29A C30A 1.392(4)
C30A C31A 1.387(4)
C31A C32A 1.388(4)
NiB O1B 1.8421(13)
NiB N2B 1.8468(15)
NiB N1B 1.8797(15)
NiB N3B 1.9438(16)
O1B C1B 1.291(2)
O2B C1B 1.222(2)
O3B C21B 1.230(2)
N1B C8B 1.298(2)
N1B C2B 1.510(2)
N2B C21B 1.371(2)
N2B C16B 1.395(2)
N3B C26B 1.499(3)
N3B C22B 1.502(2)
N3B C25B 1.502(2)
C1B C2B 1.551(2)
C2B C7B 1.535(2)
C2B C3B 1.542(3)
C3B C4B 1.539(3)
C4B C5B 1.524(3)
C4B C6B 1.529(3)
C8B C15B 1.480(2)
C8B C9B 1.503(2)
C9B C14B 1.390(3)
C9B C10B 1.395(2)
C10B C11B 1.394(3)
C11B C12B 1.381(4)
C12B C13B 1.374(4)
C13B C14B 1.390(3)
C15B C20B 1.416(2)
C15B C16B 1.419(3)
C16B C17B 1.413(3)
C17B C18B 1.378(3)
C18B C19B 1.388(3)
C19B C20B 1.380(3)
C21B C22B 1.512(3)
C22B C23B 1.548(3)
C23B C24B 1.525(3)
C24B C25B 1.511(3)
C26B C27B 1.506(3)
C27B C28B 1.389(3)
C27B C32B 1.396(3)
C28B C29B 1.388(4)
C29B C30B 1.382(5)
C30B C31B 1.378(4)
C31B C32B 1.387(3)

loop_
_geom_torsion_atom_site_label_1
_geom_torsion_atom_site_label_2
_geom_torsion_atom_site_label_3
_geom_torsion_atom_site_label_4
_geom_torsion
N2A NiA O1A C1A -140.7(12)
N1A NiA O1A C1A 15.00(14)
N3A NiA O1A C1A -166.12(14)
O1A NiA N1A C8A 159.96(15)
N2A NiA N1A C8A -21.35(15)
N3A NiA N1A C8A 134.7(15)
O1A NiA N1A C2A -22.27(11)
N2A NiA N1A C2A 156.42(11)
N3A NiA N1A C2A -47.5(16)
O1A NiA N2A C21A -0.8(14)
N1A NiA N2A C21A -156.38(13)
N3A NiA N2A C21A 24.69(13)
O1A NiA N2A C16A -179(100)
N1A NiA N2A C16A 25.36(14)
N3A NiA N2A C16A -153.56(14)
O1A NiA N3A C22A 149.65(12)
N2A NiA N3A C22A -28.98(12)
N1A NiA N3A C22A 174.9(15)
O1A NiA N3A C25A 35.89(15)
N2A NiA N3A C25A -142.75(15)
N1A NiA N3A C25A 61.1(16)
O1A NiA N3A C26A -88.25(13)
N2A NiA N3A C26A 93.11(13)
N1A NiA N3A C26A -63.0(16)
NiA O1A C1A O2A 175.52(16)
NiA O1A C1A C2A -3.3(2)
C8A N1A C2A C7A -39.2(2)
NiA N1A C2A C7A 142.98(13)
C8A N1A C2A C1A -158.14(16)
NiA N1A C2A C1A 24.06(15)
C8A N1A C2A C3A 88.56(19)
NiA N1A C2A C3A -89.24(14)
O2A C1A C2A N1A 167.37(17)
O1A C1A C2A N1A -13.8(2)
O2A C1A C2A C7A 41.0(2)
O1A C1A C2A C7A -140.15(17)
O2A C1A C2A C3A -81.5(2)
O1A C1A C2A C3A 97.34(18)
N1A C2A C3A C4A -179.34(18)
C7A C2A C3A C4A -49.0(2)
C1A C2A C3A C4A 68.8(2)
C2A C3A C4A C6A 90.0(3)
C2A C3A C4A C5A -147.9(2)
C2A N1A C8A C15A -169.07(15)
NiA N1A C8A C15A 8.4(2)
C2A N1A C8A C9A 11.3(2)
NiA N1A C8A C9A -171.19(12)
N1A C8A C9A C14A -93.3(2)
C15A C8A C9A C14A 87.02(19)
N1A C8A C9A C10A 89.2(2)
C15A C8A C9A C10A -90.40(19)
C14A C9A C10A C11A 2.6(3)
C8A C9A C10A C11A 179.99(16)
C9A C10A C11A C12A -1.8(3)
C10A C11A C12A C13A 0.1(3)
C11A C12A C13A C14A 0.9(3)
C10A C9A C14A C13A -1.5(3)
C8A C9A C14A C13A -178.91(17)
C12A C13A C14A C9A -0.2(3)
N1A C8A C15A C20A -175.40(16)
C9A C8A C15A C20A 4.2(2)
N1A C8A C15A C16A 8.4(3)
C9A C8A C15A C16A -171.95(15)
C21A N2A C16A C17A -16.5(2)
NiA N2A C16A C17A 161.60(13)
C21A N2A C16A C15A 165.32(16)
NiA N2A C16A C15A -16.5(2)
C20A C15A C16A N2A 179.81(15)
C8A C15A C16A N2A -4.1(3)
C20A C15A C16A C17A 1.6(2)
C8A C15A C16A C17A 177.74(15)
N2A C16A C17A C18A 178.96(17)
C15A C16A C17A C18A -2.9(3)
C16A C17A C18A C19A 1.6(3)
C17A C18A C19A C20A 0.9(3)
C18A C19A C20A C15A -2.1(3)
C16A C15A C20A C19A 0.8(3)
C8A C15A C20A C19A -175.59(17)
C16A N2A C21A O3A -16.9(3)
NiA N2A C21A O3A 164.76(17)
C16A N2A C21A C22A 165.38(15)
NiA N2A C21A C22A -12.95(19)
C25A N3A C22A C21A 149.05(16)
C26A N3A C22A C21A -92.52(18)
NiA N3A C22A C21A 28.25(17)
C25A N3A C22A C23A 26.11(19)
C26A N3A C22A C23A 144.55(16)
NiA N3A C22A C23A -94.69(14)
O3A C21A C22A N3A 170.66(17)
N2A C21A C22A N3A -11.4(2)
O3A C21A C22A C23A -70.5(2)
N2A C21A C22A C23A 107.41(18)
N3A C22A C23A C24A -0.8(2)
C21A C22A C23A C24A -122.23(18)
C22A C23A C24A C25A -24.7(2)
C22A N3A C25A C24A -42.11(19)
C26A N3A C25A C24A -162.65(16)
NiA N3A C25A C24A 72.67(18)
C23A C24A C25A N3A 41.3(2)
C22A N3A C26A C27A 64.9(2)
C25A N3A C26A C27A -179.93(17)
NiA N3A C26A C27A -53.0(2)
N3A C26A C27A C28A 89.1(2)
N3A C26A C27A C32A -92.1(2)
C32A C27A C28A C29A -0.3(3)
C26A C27A C28A C29A 178.5(2)
C27A C28A C29A C30A 0.2(4)
C28A C29A C30A C31A 0.4(4)
C29A C30A C31A C32A -0.9(4)
C30A C31A C32A C27A 0.7(4)
C28A C27A C32A C31A -0.1(3)
C26A C27A C32A C31A -179.0(2)
N2B NiB O1B C1B 144.7(6)
N1B NiB O1B C1B 12.25(14)
N3B NiB O1B C1B -160.87(15)
O1B NiB N1B C8B 169.14(15)
N2B NiB N1B C8B -6.31(15)
N3B NiB N1B C8B -128.9(5)
O1B NiB N1B C2B -19.12(12)
N2B NiB N1B C2B 165.43(11)
N3B NiB N1B C2B 42.8(6)
O1B NiB N2B C21B 67.6(7)
N1B NiB N2B C21B -160.37(13)
N3B NiB N2B C21B 13.06(14)
O1B NiB N2B C16B -105.0(6)
N1B NiB N2B C16B 27.05(15)
N3B NiB N2B C16B -159.52(15)
O1B NiB N3B C26B -69.29(13)
N2B NiB N3B C26B 105.73(13)
N1B NiB N3B C26B -131.1(5)
O1B NiB N3B C22B 167.99(13)
N2B NiB N3B C22B -17.00(12)
N1B NiB N3B C22B 106.2(5)
O1B NiB N3B C25B 52.44(13)
N2B NiB N3B C25B -132.55(13)
N1B NiB N3B C25B -9.4(6)
NiB O1B C1B O2B 177.03(17)
NiB O1B C1B C2B -1.8(2)
C8B N1B C2B C7B -50.4(2)
NiB N1B C2B C7B 137.63(13)
C8B N1B C2B C3B 74.5(2)
NiB N1B C2B C3B -97.51(14)
C8B N1B C2B C1B -166.92(16)
NiB N1B C2B C1B 21.11(16)
O2B C1B C2B N1B 168.24(18)
O1B C1B C2B N1B -12.9(2)
O2B C1B C2B C7B 46.5(2)
O1B C1B C2B C7B -134.65(18)
O2B C1B C2B C3B -71.5(2)
O1B C1B C2B C3B 107.39(18)
N1B C2B C3B C4B 53.5(2)
C7B C2B C3B C4B -179.06(16)
C1B C2B C3B C4B -63.2(2)
C2B C3B C4B C5B 85.0(2)
C2B C3B C4B C6B -151.95(18)
C2B N1B C8B C15B 175.08(15)
NiB N1B C8B C15B -14.2(2)
C2B N1B C8B C9B -7.7(3)
NiB N1B C8B C9B 163.01(13)
N1B C8B C9B C14B -93.5(2)
C15B C8B C9B C14B 83.90(19)
N1B C8B C9B C10B 92.9(2)
C15B C8B C9B C10B -89.7(2)
C14B C9B C10B C11B 2.3(3)
C8B C9B C10B C11B 175.8(2)
C9B C10B C11B C12B -2.0(4)
C10B C11B C12B C13B 0.5(4)
C11B C12B C13B C14B 0.5(4)
C10B C9B C14B C13B -1.3(3)
C8B C9B C14B C13B -175.19(18)
C12B C13B C14B C9B -0.2(3)
N1B C8B C15B C20B -158.72(17)
C9B C8B C15B C20B 23.8(2)
N1B C8B C15B C16B 19.8(3)
C9B C8B C15B C16B -157.65(16)
C21B N2B C16B C17B -22.3(3)
NiB N2B C16B C17B 149.95(15)
C21B N2B C16B C15B 160.04(17)
NiB N2B C16B C15B -27.7(2)
C20B C15B C16B N2B -178.94(16)
C8B C15B C16B N2B 2.5(3)
C20B C15B C16B C17B 3.3(3)
C8B C15B C16B C17B -175.19(17)
N2B C16B C17B C18B -179.79(18)
C15B C16B C17B C18B -2.1(3)
C16B C17B C18B C19B -0.3(3)
C17B C18B C19B C20B 1.4(3)
C18B C19B C20B C15B 0.0(3)
C16B C15B C20B C19B -2.4(3)
C8B C15B C20B C19B 176.24(17)
C16B N2B C21B O3B -14.1(3)
NiB N2B C21B O3B 173.19(17)
C16B N2B C21B C22B 167.52(16)
NiB N2B C21B C22B -5.2(2)
C26B N3B C22B C21B -102.44(17)
C25B N3B C22B C21B 137.91(16)
NiB N3B C22B C21B 17.84(18)
C26B N3B C22B C23B 134.15(15)
C25B N3B C22B C23B 14.50(18)
NiB N3B C22B C23B -105.57(14)
O3B C21B C22B N3B 172.46(17)
N2B C21B C22B N3B -9.0(2)
O3B C21B C22B C23B -67.8(2)
N2B C21B C22B C23B 110.74(18)
N3B C22B C23B C24B 12.14(19)
C21B C22B C23B C24B -110.11(18)
C22B C23B C24B C25B -33.81(19)
C26B N3B C25B C24B -157.46(15)
C22B N3B C25B C24B -36.06(18)
NiB N3B C25B C24B 81.57(16)
C23B C24B C25B N3B 43.50(18)
C22B N3B C26B C27B 71.2(2)
C25B N3B C26B C27B -172.07(16)
NiB N3B C26B C27B -49.03(19)
N3B C26B C27B C28B 98.7(2)
N3B C26B C27B C32B -80.6(2)
C32B C27B C28B C29B 0.0(3)
C26B C27B C28B C29B -179.4(2)
C27B C28B C29B C30B 1.6(4)
C28B C29B C30B C31B -1.2(4)
C29B C30B C31B C32B -0.7(4)
C30B C31B C32B C27B 2.3(4)
C28B C27B C32B C31B -2.0(3)
C26B C27B C32B C31B 177.4(2)
